data_7103561
loop_
_publ_author_name
'Du, Yi'
'Thompson, Amber L'
'O'Hare, Dermot'

_publ_section_title
;
 Resin-assisted solvothermal synthesis of metal-organic frameworks.
;
_journal_issue 45
_journal_name_full 'Chemical communications (Cambridge, England)'
_journal_page_first 5987
_journal_page_last 5989
_journal_paper_doi 10.1039/b814180k
_journal_year 2008
_chemical_formula_moiety 'C46 H46 Co3 N4 O14'
_chemical_formula_sum 'C46 H46 Co3 N4 O14'
_chemical_formula_weight 1055.69
_chemical_melting_point ?
_space_group_IT_number 14
_symmetry_cell_setting monoclinic
_symmetry_space_group_name_Hall '-P 2yn'
_symmetry_space_group_name_H-M 'P 1 21/n 1'
_atom_sites_solution_hydrogens geom
_atom_sites_solution_primary direct
_audit_creation_date 08-03-29
_audit_creation_method CRYSTALS_ver_12.85
_cell_angle_alpha 90
_cell_angle_beta 118.0382(7)
_cell_angle_gamma 90
_cell_formula_units_Z 2
_cell_length_a 11.3972(2)
_cell_length_b 18.9914(4)
_cell_length_c 11.8255(2)
_cell_measurement_reflns_used 5301
_cell_measurement_temperature 150
_cell_measurement_theta_max 27
_cell_measurement_theta_min 5
_cell_volume 2259.20(7)
_computing_cell_refinement 'DENZO/SCALEPACK (Otwinowski & Minor, 1997)'
_computing_data_collection 'COLLECT (Nonius, 1997-2001).'
_computing_data_reduction 'DENZO/SCALEPACK (Otwinowski & Minor, 1997)'
_computing_molecular_graphics 'CAMERON (Watkin et al., 1996)'
_computing_publication_material 'CRYSTALS (Betteridge et al., 2003)'
_computing_structure_refinement 'CRYSTALS (Betteridge et al., 2003)'
_computing_structure_solution 'SIR92 (Altomare et al., 1994)'
_diffrn_ambient_temperature 150
_diffrn_measured_fraction_theta_full 0.993
_diffrn_measured_fraction_theta_max 0.993
_diffrn_measurement_device 'Nonius KappaCCD'
_diffrn_measurement_device_type Area
_diffrn_measurement_method \w
_diffrn_radiation_monochromator graphite
_diffrn_radiation_type 'Mo K\a'
_diffrn_radiation_wavelength 0.71073
_diffrn_reflns_av_R_equivalents 0.092
_diffrn_reflns_limit_h_max 14
_diffrn_reflns_limit_h_min -14
_diffrn_reflns_limit_k_max 24
_diffrn_reflns_limit_k_min -24
_diffrn_reflns_limit_l_max 15
_diffrn_reflns_limit_l_min -15
_diffrn_reflns_number 42896
_diffrn_reflns_theta_full 26.923
_diffrn_reflns_theta_max 27.473
_diffrn_reflns_theta_min 5.177
_diffrn_standards_number 0
_exptl_absorpt_coefficient_mu 1.162
_exptl_absorpt_correction_T_max 0.86
_exptl_absorpt_correction_T_min 0.82
_exptl_absorpt_correction_type multi-scan
_exptl_absorpt_process_details 'DENZO/SCALEPACK (Otwinowski & Minor, 1997)'
_exptl_crystal_colour clear_intense_purple
_exptl_crystal_density_diffrn 1.552
_exptl_crystal_density_meas ?
_exptl_crystal_density_method .
_exptl_crystal_description plate
_exptl_crystal_F_000 1086
_exptl_crystal_size_max 0.25
_exptl_crystal_size_mid 0.20
_exptl_crystal_size_min 0.13
_refine_diff_density_max 1.48
_refine_diff_density_min -1.10
_refine_ls_extinction_method None
_refine_ls_goodness_of_fit_ref 0.8775
_refine_ls_hydrogen_treatment constr
_refine_ls_matrix_type full
_refine_ls_number_parameters 304
_refine_ls_number_reflns 5142
_refine_ls_number_restraints 0
_refine_ls_R_factor_all 0.0798
_refine_ls_R_factor_gt 0.0396
_refine_ls_shift/su_max 0.000479
_refine_ls_structure_factor_coef Fsqd
_refine_ls_weighting_details
;
Method= Modified Sheldrick
w=1/[\s^2^(F^2^) + ( 0.07P)^2^ + 0.27P]
,where P=(max(Fo^2^,0) + 2Fc^2^)/3
;
_refine_ls_weighting_scheme calc
_refine_ls_wR_factor_all 0.1069
_refine_ls_wR_factor_gt 0.0933
_refine_ls_wR_factor_ref 0.1069
_reflns_limit_h_max 13
_reflns_limit_h_min -14
_reflns_limit_k_max 24
_reflns_limit_k_min 0
_reflns_limit_l_max 15
_reflns_limit_l_min 0
_reflns_number_gt 3232
_reflns_number_total 5142
_reflns_threshold_expression I>2.0\s(I)
_cod_data_source_file b814180k.txt
_cod_data_source_block 2
_cod_depositor_comments
;
The following automatic conversions were performed:
'_symmetry_cell_setting' value 'Monoclinic' changed to 'monoclinic'
according to '/home/saulius/struct/CIF-dictionaries/cif_core.dic'
dictionary named 'cif_core.dic' version 2.4.1 from 2010-06-29.

Automatic conversion script
Id: cif_fix_enum 1527 2010-12-29 10:47:43Z saulius 

The following automatic conversions were performed:

'_chemical_melting_point' value 'not measured' was changed to '?' -
the value is undefined or not given.

Automatic conversion script
Id: cif_fix_values 1646 2011-03-28 12:23:43Z adriana 
;
_cod_original_sg_symbol_H-M 'P 1 21/n 1 '
_cod_database_code 7103561

loop_
_symmetry_equiv_pos_as_xyz
x,y,z
-x,-y,-z
-x+1/2,y+1/2,-z+1/2
x+1/2,-y+1/2,z+1/2

loop_
_atom_site_label
_atom_site_type_symbol
_atom_site_fract_x
_atom_site_fract_y
_atom_site_fract_z
_atom_site_U_iso_or_equiv
_atom_site_occupancy
_atom_site_adp_type
_atom_site_refinement_flags_posn
_atom_site_refinement_flags_adp
_atom_site_refinement_flags_occupancy
_atom_site_disorder_assembly
_atom_site_disorder_group
_atom_site_attached_hydrogens
Co1 Co 0.5000 0.5000 0.5000 0.0135 1.0000 Uani S . . . . .
O2 O 0.69502(16) 0.48563(9) 0.65659(17) 0.0185 1.0000 Uani . . . . . .
Co3 Co 0.68371(3) 0.494322(17) 0.83204(3) 0.0160 1.0000 Uani . . . . . .
O4 O 0.57457(16) 0.58388(9) 0.80500(17) 0.0214 1.0000 Uani . . . . . .
C5 C 0.4824(2) 0.60430(12) 0.6988(2) 0.0165 1.0000 Uani . . . . . .
O6 O 0.45694(17) 0.58075(9) 0.59015(17) 0.0219 1.0000 Uani . . . . . .
C7 C 0.3940(2) 0.66278(12) 0.7002(2) 0.0160 1.0000 Uani . . . . . .
C8 C 0.4014(2) 0.68558(13) 0.8131(2) 0.0176 1.0000 Uani . . . . . .
C9 C 0.3196(2) 0.74089(13) 0.8163(2) 0.0187 1.0000 Uani . . . . . .
C10 C 0.2262(2) 0.77173(13) 0.6994(2) 0.0167 1.0000 Uani . . . . . .
C11 C 0.2196(2) 0.74673(13) 0.5835(2) 0.0187 1.0000 Uani . . . . . .
C12 C 0.3006(2) 0.69435(13) 0.5839(2) 0.0188 1.0000 Uani . . . . . .
C13 C 0.1436(2) 0.82629(13) 0.7027(3) 0.0198 1.0000 Uani . . . . . .
C14 C 0.1531(2) 0.85066(13) 0.8160(2) 0.0190 1.0000 Uani . . . . . .
C15 C 0.0616(2) 0.90720(13) 0.8183(2) 0.0185 1.0000 Uani . . . . . .
O16 O -0.02188(17) 0.93226(9) 0.71088(17) 0.0228 1.0000 Uani . . . . . .
O17 O 0.07310(17) 0.92327(9) 0.92548(17) 0.0231 1.0000 Uani . . . . . .
C18 C 0.2487(2) 0.82029(14) 0.9320(3) 0.0247 1.0000 Uani . . . . . .
C19 C 0.3284(3) 0.76705(14) 0.9328(3) 0.0253 1.0000 Uani . . . . . .
O20 O 0.79777(17) 0.39680(9) 0.88271(18) 0.0277 1.0000 Uani . . . . . .
C21 C 0.7569(3) 0.34506(14) 0.8102(3) 0.0273 1.0000 Uani . . . . . .
N22 N 0.8159(2) 0.28285(12) 0.8367(2) 0.0284 1.0000 Uani . . . . . .
C23 C 0.9388(3) 0.27271(16) 0.9551(3) 0.0387 1.0000 Uani . . . . . .
C24 C 0.7663(3) 0.22541(17) 0.7455(3) 0.0418 1.0000 Uani . . . . . .
O25 O 0.84695(17) 0.54887(10) 0.81115(18) 0.0269 1.0000 Uani . . . . . .
C26 C 0.8043(2) 0.52043(13) 0.7037(3) 0.0197 1.0000 Uani . . . . . .
C27 C 0.8851(2) 0.52357(13) 0.6341(2) 0.0188 1.0000 Uani . . . . . .
C28 C 0.8619(2) 0.47803(14) 0.5372(3) 0.0220 1.0000 Uani . . . . . .
C29 C 0.9460(2) 0.47611(14) 0.4781(3) 0.0190 1.0000 Uani . . . . . .
C30 C 0.9257(2) 0.42795(14) 0.3788(3) 0.0233 1.0000 Uani . . . . . .
C31 C 1.0066(2) 0.42839(14) 0.3232(3) 0.0224 1.0000 Uani . . . . . .
N32 N 0.7796(2) 0.50661(11) 1.0327(2) 0.0248 1.0000 Uani . . . . . .
C33 C 0.6829(3) 0.49858(17) 1.0829(3) 0.0375 1.0000 Uani . . . . . .
C34 C 0.8554(3) 0.57311(15) 1.0774(3) 0.0341 1.0000 Uani . . . . . .
H81 H 0.4617 0.6646 0.8885 0.0221 1.0000 Uiso R . . . . .
H111 H 0.1610 0.7665 0.5052 0.0244 1.0000 Uiso R . . . . .
H121 H 0.2954 0.6788 0.5074 0.0241 1.0000 Uiso R . . . . .
H131 H 0.0817 0.8470 0.6269 0.0225 1.0000 Uiso R . . . . .
H181 H 0.2586 0.8369 1.0082 0.0306 1.0000 Uiso R . . . . .
H191 H 0.3873 0.7475 1.0093 0.0285 1.0000 Uiso R . . . . .
H211 H 0.6767 0.3481 0.7290 0.0323 1.0000 Uiso R . . . . .
H232 H 0.9493 0.2246 0.9856 0.0554 1.0000 Uiso R . . . . .
H233 H 1.0141 0.2850 0.9392 0.0557 1.0000 Uiso R . . . . .
H231 H 0.9383 0.3032 1.0206 0.0555 1.0000 Uiso R . . . . .
H241 H 0.7596 0.1833 0.7889 0.0602 1.0000 Uiso R . . . . .
H242 H 0.8264 0.2173 0.7121 0.0606 1.0000 Uiso R . . . . .
H243 H 0.6799 0.2387 0.6731 0.0594 1.0000 Uiso R . . . . .
H281 H 0.7923 0.4472 0.5087 0.0252 1.0000 Uiso R . . . . .
H301 H 0.8555 0.3958 0.3509 0.0283 1.0000 Uiso R . . . . .
H311 H 0.9921 0.3964 0.2579 0.0269 1.0000 Uiso R . . . . .
H321 H 0.8387 0.4693 1.0645 0.0405 1.0000 Uiso R . . . . .
H331 H 0.6462 0.4509 1.0617 0.0588 1.0000 Uiso R . . . . .
H333 H 0.7277 0.5041 1.1772 0.0580 1.0000 Uiso R . . . . .
H332 H 0.6158 0.5348 1.0440 0.0586 1.0000 Uiso R . . . . .
H342 H 0.9279 0.5720 1.0541 0.0487 1.0000 Uiso R . . . . .
H341 H 0.8914 0.5751 1.1695 0.0507 1.0000 Uiso R . . . . .
H343 H 0.7911 0.6114 1.0356 0.0500 1.0000 Uiso R . . . . .

loop_
_atom_site_aniso_label
_atom_site_aniso_U_11
_atom_site_aniso_U_22
_atom_site_aniso_U_33
_atom_site_aniso_U_23
_atom_site_aniso_U_13
_atom_site_aniso_U_12
Co1 0.0159(2) 0.0118(2) 0.0166(3) 0.00021(19) 0.0109(2) 0.00025(18)
O2 0.0171(9) 0.0197(9) 0.0224(10) 0.0010(8) 0.0124(8) 0.0000(7)
Co3 0.01655(19) 0.01529(19) 0.0189(2) -0.00004(14) 0.01058(15) 0.00003(13)
O4 0.0231(9) 0.0173(9) 0.0253(11) 0.0001(8) 0.0127(8) 0.0039(7)
C5 0.0186(13) 0.0116(12) 0.0237(15) 0.0013(11) 0.0137(12) 0.0010(10)
O6 0.0236(9) 0.0205(9) 0.0225(10) -0.0028(8) 0.0115(8) 0.0064(8)
C7 0.0186(12) 0.0119(12) 0.0187(14) -0.0019(10) 0.0099(11) -0.0004(10)
C8 0.0157(12) 0.0169(13) 0.0180(14) -0.0003(11) 0.0063(11) 0.0001(10)
C9 0.0201(13) 0.0203(14) 0.0196(14) -0.0051(11) 0.0125(11) -0.0017(10)
C10 0.0184(12) 0.0141(12) 0.0209(13) -0.0023(11) 0.0118(11) -0.0009(10)
C11 0.0218(13) 0.0206(13) 0.0161(13) 0.0010(11) 0.0108(11) 0.0047(11)
C12 0.0214(13) 0.0204(13) 0.0172(13) -0.0016(11) 0.0113(11) 0.0019(10)
C13 0.0187(13) 0.0185(13) 0.0213(14) 0.0022(11) 0.0087(11) 0.0054(11)
C14 0.0181(13) 0.0153(13) 0.0253(15) -0.0031(11) 0.0115(11) 0.0001(10)
C15 0.0193(13) 0.0152(13) 0.0255(15) -0.0049(11) 0.0144(12) -0.0040(10)
O16 0.0253(10) 0.0221(10) 0.0242(11) 0.0031(8) 0.0142(9) 0.0091(8)
O17 0.0259(10) 0.0220(10) 0.0248(10) -0.0020(8) 0.0148(8) 0.0073(8)
C18 0.0277(14) 0.0256(15) 0.0216(15) -0.0058(12) 0.0121(12) 0.0043(12)
C19 0.0240(14) 0.0274(15) 0.0199(15) -0.0021(12) 0.0064(12) 0.0095(12)
O20 0.0276(10) 0.0212(10) 0.0319(12) -0.0018(9) 0.0121(9) 0.0040(8)
C21 0.0265(14) 0.0267(15) 0.0274(16) 0.0014(13) 0.0116(13) 0.0053(12)
N22 0.0308(13) 0.0205(12) 0.0342(14) -0.0005(11) 0.0155(11) 0.0054(10)
C23 0.0394(17) 0.0289(16) 0.0420(19) 0.0014(15) 0.0145(15) 0.0099(14)
C24 0.048(2) 0.0272(16) 0.047(2) -0.0071(15) 0.0191(17) 0.0073(14)
O25 0.0274(10) 0.0305(11) 0.0282(11) -0.0038(9) 0.0175(9) -0.0060(9)
C26 0.0188(13) 0.0181(13) 0.0239(15) 0.0020(12) 0.0115(12) 0.0024(11)
C27 0.0170(12) 0.0209(13) 0.0218(14) 0.0043(11) 0.0119(11) 0.0025(11)
C28 0.0168(13) 0.0217(13) 0.0271(15) 0.0028(12) 0.0101(12) 0.0000(11)
C29 0.0165(12) 0.0196(13) 0.0245(15) 0.0033(12) 0.0126(11) 0.0020(11)
C30 0.0192(13) 0.0226(14) 0.0307(15) -0.0016(12) 0.0139(12) -0.0036(11)
C31 0.0231(13) 0.0233(14) 0.0232(14) -0.0013(12) 0.0128(12) 0.0016(11)
N32 0.0265(12) 0.0228(12) 0.0254(13) 0.0000(10) 0.0125(11) 0.0013(9)
C33 0.0382(17) 0.049(2) 0.0283(17) 0.0009(14) 0.0181(14) -0.0044(14)
C34 0.0351(16) 0.0331(17) 0.0304(17) -0.0112(14) 0.0124(14) -0.0079(14)

loop_
_atom_type_symbol
_atom_type_scat_dispersion_real
_atom_type_scat_dispersion_imag
_atom_type_scat_Cromer_Mann_a1
_atom_type_scat_Cromer_Mann_b1
_atom_type_scat_Cromer_Mann_a2
_atom_type_scat_Cromer_Mann_b2
_atom_type_scat_Cromer_Mann_a3
_atom_type_scat_Cromer_Mann_b3
_atom_type_scat_Cromer_Mann_a4
_atom_type_scat_Cromer_Mann_b4
_atom_type_scat_Cromer_Mann_c
_atom_type_scat_source
C 0.0033 0.0016 2.3100 20.8439 1.0200 10.2075 1.5886 0.5687 0.8650 51.6512 0.2156 'International Tables Vol C 4.2.6.8 and 6.1.1.4'
H 0.0000 0.0000 0.4930 10.5109 0.3229 26.1257 0.1402 3.1424 0.0408 57.7998 0.0030 'International Tables Vol C 4.2.6.8 and 6.1.1.4'
O 0.0106 0.0060 3.0485 13.2771 2.2868 5.7011 1.5463 0.3239 0.8670 32.9089 0.2508 'International Tables Vol C 4.2.6.8 and 6.1.1.4'
Co 0.3494 0.9721 12.2841 4.2791 7.3409 0.2784 4.0034 13.5359 2.3488 71.1692 1.0118 'International Tables Vol C 4.2.6.8 and 6.1.1.4'
N 0.0061 0.0033 12.2126 0.0057 3.1322 9.8933 2.0125 28.9975 1.1663 0.5826 -11.5290 'International Tables Vol C 4.2.6.8 and 6.1.1.4'

loop_
_geom_angle_atom_site_label_1
_geom_angle_site_symmetry_1
_geom_angle_atom_site_label_2
_geom_angle_site_symmetry_2
_geom_angle_atom_site_label_3
_geom_angle_site_symmetry_3
_geom_angle
_geom_angle_publ_flag
O2 2_666 Co1 . O17 3_546 89.77(6) yes
O2 2_666 Co1 . O17 4_564 90.23(6) yes
O17 3_546 Co1 . O17 4_564 179.994 yes
O2 2_666 Co1 . O6 2_666 92.89(7) yes
O17 3_546 Co1 . O6 2_666 86.42(7) yes
O17 4_564 Co1 . O6 2_666 93.58(7) yes
O2 2_666 Co1 . O2 . 179.995 yes
O17 3_546 Co1 . O2 . 90.23(6) yes
O17 4_564 Co1 . O2 . 89.77(6) yes
O6 2_666 Co1 . O2 . 87.11(7) yes
O2 2_666 Co1 . O6 . 87.11(7) yes
O17 3_546 Co1 . O6 . 93.58(7) yes
O17 4_564 Co1 . O6 . 86.42(7) yes
O6 2_666 Co1 . O6 . 179.994 yes
O2 . Co1 . O6 . 92.89(7) yes
Co1 . O2 . Co3 . 108.49(7) yes
Co1 . O2 . C26 . 135.38(16) yes
Co3 . O2 . C26 . 91.61(15) yes
O2 . Co3 . O16 3_546 99.97(7) yes
O2 . Co3 . O4 . 102.82(7) yes
O16 3_546 Co3 . O4 . 91.68(7) yes
O2 . Co3 . O20 . 84.33(7) yes
O16 3_546 Co3 . O20 . 85.99(7) yes
O4 . Co3 . O20 . 172.78(7) yes
O2 . Co3 . O25 . 59.91(6) yes
O16 3_546 Co3 . O25 . 159.83(7) yes
O4 . Co3 . O25 . 94.23(7) yes
O20 . Co3 . O25 . 90.25(7) yes
O2 . Co3 . C26 . 30.46(8) yes
O16 3_546 Co3 . C26 . 130.24(8) yes
O4 . Co3 . C26 . 101.86(7) yes
O20 . Co3 . C26 . 84.80(8) yes
O25 . Co3 . C26 . 29.59(7) yes
O2 . Co3 . N32 . 149.60(8) yes
O16 3_546 Co3 . N32 . 105.88(8) yes
O4 . Co3 . N32 . 92.26(8) yes
O20 . Co3 . N32 . 81.83(8) yes
O25 . Co3 . N32 . 93.15(8) yes
C26 . Co3 . N32 . 120.89(8) yes
Co3 . O4 . C5 . 124.95(16) yes
O4 . C5 . O6 . 126.3(2) yes
O4 . C5 . C7 . 117.6(2) yes
O6 . C5 . C7 . 116.1(2) yes
Co1 . O6 . C5 . 142.96(16) yes
C5 . C7 . C8 . 120.7(2) yes
C5 . C7 . C12 . 120.2(2) yes
C8 . C7 . C12 . 119.1(2) yes
C7 . C8 . C9 . 121.4(2) yes
C7 . C8 . H81 . 118.9 no
C9 . C8 . H81 . 119.6 no
C8 . C9 . C10 . 118.9(2) yes
C8 . C9 . C19 . 122.5(2) yes
C10 . C9 . C19 . 118.6(2) yes
C9 . C10 . C11 . 118.6(2) yes
C9 . C10 . C13 . 118.8(2) yes
C11 . C10 . C13 . 122.6(2) yes
C10 . C11 . C12 . 121.0(2) yes
C10 . C11 . H111 . 121.0 no
C12 . C11 . H111 . 118.0 no
C7 . C12 . C11 . 120.9(2) yes
C7 . C12 . H121 . 119.1 no
C11 . C12 . H121 . 120.0 no
C10 . C13 . C14 . 121.8(2) yes
C10 . C13 . H131 . 119.8 no
C14 . C13 . H131 . 118.4 no
C13 . C14 . C15 . 121.3(2) yes
C13 . C14 . C18 . 118.7(2) yes
C15 . C14 . C18 . 119.9(2) yes
C14 . C15 . O16 . 116.7(2) yes
C14 . C15 . O17 . 116.7(2) yes
O16 . C15 . O17 . 126.6(2) yes
Co3 3_556 O16 . C15 . 129.07(16) yes
Co1 3_556 O17 . C15 . 137.11(17) yes
C14 . C18 . C19 . 121.3(2) yes
C14 . C18 . H181 . 119.9 no
C19 . C18 . H181 . 118.7 no
C9 . C19 . C18 . 120.8(2) yes
C9 . C19 . H191 . 120.1 no
C18 . C19 . H191 . 119.1 no
Co3 . O20 . C21 . 120.06(17) yes
O20 . C21 . N22 . 124.0(3) yes
O20 . C21 . H211 . 120.8 no
N22 . C21 . H211 . 115.2 no
C21 . N22 . C23 . 119.9(2) yes
C21 . N22 . C24 . 121.3(2) yes
C23 . N22 . C24 . 118.6(2) yes
N22 . C23 . H232 . 112.2 no
N22 . C23 . H233 . 108.3 no
H232 . C23 . H233 . 109.0 no
N22 . C23 . H231 . 109.0 no
H232 . C23 . H231 . 108.2 no
H233 . C23 . H231 . 110.0 no
N22 . C24 . H241 . 109.1 no
N22 . C24 . H242 . 109.0 no
H241 . C24 . H242 . 109.6 no
N22 . C24 . H243 . 109.5 no
H241 . C24 . H243 . 112.0 no
H242 . C24 . H243 . 107.6 no
Co3 . O25 . C26 . 88.06(15) yes
O2 . C26 . O25 . 119.9(2) yes
O2 . C26 . Co3 . 57.93(13) yes
O25 . C26 . Co3 . 62.35(13) yes
O2 . C26 . C27 . 120.3(2) yes
O25 . C26 . C27 . 119.7(2) yes
Co3 . C26 . C27 . 170.29(18) yes
C26 . C27 . C31 2_766 119.1(2) yes
C26 . C27 . C28 . 120.8(2) yes
C31 2_766 C27 . C28 . 120.0(2) yes
C27 . C28 . C29 . 121.3(2) yes
C27 . C28 . H281 . 120.6 no
C29 . C28 . H281 . 118.0 no
C28 . C29 . C29 2_766 118.2(3) yes
C28 . C29 . C30 . 122.4(2) yes
C29 2_766 C29 . C30 . 119.3(3) yes
C29 . C30 . C31 . 120.8(2) yes
C29 . C30 . H301 . 119.5 no
C31 . C30 . H301 . 119.7 no
C27 2_766 C31 . C30 . 120.3(2) yes
C27 2_766 C31 . H311 . 119.8 no
C30 . C31 . H311 . 120.0 no
Co3 . N32 . C33 . 110.41(17) yes
Co3 . N32 . C34 . 113.76(17) yes
C33 . N32 . C34 . 111.3(2) yes
Co3 . N32 . H321 . 105.4 no
C33 . N32 . H321 . 107.1 no
C34 . N32 . H321 . 108.5 no
N32 . C33 . H331 . 107.5 no
N32 . C33 . H333 . 110.6 no
H331 . C33 . H333 . 108.5 no
N32 . C33 . H332 . 107.8 no
H331 . C33 . H332 . 112.9 no
H333 . C33 . H332 . 109.5 no
N32 . C34 . H342 . 107.8 no
N32 . C34 . H341 . 107.6 no
H342 . C34 . H341 . 110.3 no
N32 . C34 . H343 . 106.2 no
H342 . C34 . H343 . 113.5 no
H341 . C34 . H343 . 111.0 no

loop_
_geom_bond_atom_site_label_1
_geom_bond_site_symmetry_1
_geom_bond_atom_site_label_2
_geom_bond_site_symmetry_2
_geom_bond_distance
_geom_bond_publ_flag
Co1 . O2 2_666 2.1388(17) yes
Co1 . O17 3_546 2.0698(16) yes
Co1 . O17 4_564 2.0698(16) yes
Co1 . O6 2_666 2.0544(16) yes
Co1 . O2 . 2.1388(17) yes
Co1 . O6 . 2.0544(16) yes
O2 . Co3 . 2.1448(18) yes
O2 . C26 . 1.283(3) yes
Co3 . O16 3_546 2.0417(16) yes
Co3 . O4 . 2.0416(17) yes
Co3 . O20 . 2.1787(18) yes
Co3 . O25 . 2.2424(17) yes
Co3 . C26 . 2.530(3) yes
Co3 . N32 . 2.108(2) yes
O4 . C5 . 1.261(3) yes
C5 . O6 . 1.258(3) yes
C5 . C7 . 1.505(3) yes
C7 . C8 . 1.368(3) yes
C7 . C12 . 1.417(3) yes
C8 . C9 . 1.416(3) yes
C8 . H81 . 0.922 no
C9 . C10 . 1.416(4) yes
C9 . C19 . 1.423(3) yes
C10 . C11 . 1.419(3) yes
C10 . C13 . 1.413(3) yes
C11 . C12 . 1.355(3) yes
C11 . H111 . 0.928 no
C12 . H121 . 0.927 no
C13 . C14 . 1.372(3) yes
C13 . H131 . 0.928 no
C14 . C15 . 1.506(3) yes
C14 . C18 . 1.413(4) yes
C15 . O16 . 1.268(3) yes
C15 . O17 . 1.249(3) yes
C18 . C19 . 1.356(3) yes
C18 . H181 . 0.911 no
C19 . H191 . 0.914 no
O20 . C21 . 1.242(3) yes
C21 . N22 . 1.323(3) yes
C21 . H211 . 0.967 no
N22 . C23 . 1.454(4) yes
N22 . C24 . 1.449(4) yes
C23 . H232 . 0.968 no
C23 . H233 . 0.989 no
C23 . H231 . 0.970 no
C24 . H241 . 0.972 no
C24 . H242 . 0.951 no
C24 . H243 . 0.986 no
O25 . C26 . 1.250(3) yes
C26 . C27 . 1.497(3) yes
C27 . C31 2_766 1.423(3) yes
C27 . C28 . 1.359(4) yes
C28 . C29 . 1.426(3) yes
C28 . H281 . 0.913 no
C29 . C29 2_766 1.417(5) yes
C29 . C30 . 1.419(4) yes
C30 . C31 . 1.361(3) yes
C30 . H301 . 0.934 no
C31 . H311 . 0.934 no
N32 . C33 . 1.485(4) yes
N32 . C34 . 1.480(3) yes
N32 . H321 . 0.926 no
C33 . H331 . 0.979 no
C33 . H333 . 0.990 no
C33 . H332 . 0.969 no
C34 . H342 . 0.986 no
C34 . H341 . 0.968 no
C34 . H343 . 0.985 no

loop_
_geom_hbond_atom_site_label_D
_geom_hbond_site_symmetry_D
_geom_hbond_atom_site_label_H
_geom_hbond_site_symmetry_H
_geom_hbond_atom_site_label_A
_geom_hbond_site_symmetry_A
_geom_hbond_angle_DHA
_geom_hbond_distance_DH
_geom_hbond_distance_HA
_geom_hbond_distance_DA
_geom_hbond_publ_flag
C28 . H281 . O6 2_666 152 0.91 2.57 3.402(4) yes
